data_9009978
loop_
_publ_author_name
'Perdikatsis, B.'

_publ_section_title
;
 X-ray powder diffraction study of francolite by the Rietveld method
 Sample: T = 26 C
 Note: Reported structure does not reproduce reported formula or bondlengths
;
_journal_coden_ASTM MSFOEP
_journal_name_full 'Materials Science Forum'
_journal_page_first 809
_journal_page_last 814
_journal_paper_doi 10.4028/www.scientific.net/MSF.79-82.809
_journal_volume 79-82
_journal_year 1991
_chemical_compound_source 'Epirus, Greece'
_chemical_formula_sum 'Ca2.019 F0.165 O8.832 P1.182'
_chemical_name_mineral Carbonate-fluorapatite
_space_group_IT_number 176
_symmetry_space_group_name_Hall '-P 6c'
_symmetry_space_group_name_H-M 'P 63/m'
_cell_angle_alpha 90
_cell_angle_beta 90
_cell_angle_gamma 120
_cell_length_a 9.3207
_cell_length_b 9.3207
_cell_length_c 6.8947
_cell_formula_units_Z 2
_cell_volume 518.732
_database_code_amcsd 0014385
_diffrn_ambient_temperature 299.15
_exptl_crystal_density_diffrn 1.677
_cod_original_formula_sum 'Ca2.019 P1.182 O8.832 F.165'
_cod_database_code 9009978

loop_
_space_group_symop_operation_xyz
x,y,z
-x+y,-x,1/2-z
x-y,x,1/2+z
y,-x+y,-z
-y,x-y,z
x,y,1/2-z
-x,-y,1/2+z
x-y,x,-z
-x+y,-x,z
-y,x-y,1/2-z
y,-x+y,1/2+z
-x,-y,-z

loop_
_atom_site_label
_atom_site_fract_x
_atom_site_fract_y
_atom_site_fract_z
_atom_site_occupancy
_atom_site_U_iso_or_equiv
Ca1 0.33333 0.66667 0.00090 0.31800 0.01014
Ca2 0.24030 0.99020 0.25000 0.46100 0.01071
P 0.39920 0.37100 0.25000 0.39400 0.00800
O1 0.32950 0.48160 0.25000 0.45100 0.00982
O2 0.58290 0.46430 0.25000 0.49300 0.01674
O3 0.34320 0.26010 0.06680 1.00000 0.03003
F 0.00000 0.00000 0.25000 0.16500 0.02962

loop_
_cod_related_entry_id
_cod_related_entry_database
_cod_related_entry_code
1 AMCSD 0014385
